data_2019924
loop_
_publ_author_name
'Orrego Hernandez, Jessica'
'Portilla, Jaime'
'Cobo, Justo'
'Glidewell, Christopher'

_publ_section_title
;
 Two different reaction products from the reaction of
 1-aryl-5-chloro-3-methyl-1<i>H</i>-pyrazole-4-carbaldehyde with
 cyclohexylamine when the aryl substituent is phenyl or pyridin-2-yl:
 hydrogen-bonded sheets <i>versus</i> dimers
;
_journal_coeditor_code QS3046
_journal_issue 5
_journal_name_full 'Acta Crystallographica Section C'
_journal_page_first
;
;
_journal_paper_doi 10.1107/S2053229615006403
_journal_volume 71
_journal_year 2015
_chemical_formula_iupac 'C16 H20 N4 O'
_chemical_formula_moiety 'C16 H20 N4 O'
_chemical_formula_sum 'C16 H20 N4 O'
_chemical_formula_weight 284.36
_chemical_name_systematic
;
5-Cyclohexylamino-3-methyl-1-(pyridin-2-yl)-1<i>H</i>-pyrazole-4-carbaldehyde
;
_space_group_crystal_system monoclinic
_space_group_IT_number 15
_space_group_name_Hall '-C 2yc'
_space_group_name_H-M_alt 'C 1 2/c 1'
_symmetry_space_group_name_Hall '-C 2yc'
_symmetry_space_group_name_H-M 'C 1 2/c 1'
_atom_sites_solution_hydrogens mixed
_audit_creation_method SHELXL-2014
_cell_angle_alpha 90
_cell_angle_beta 95.978(10)
_cell_angle_gamma 90
_cell_formula_units_Z 8
_cell_length_a 21.369(2)
_cell_length_b 20.489(3)
_cell_length_c 6.7444(10)
_cell_measurement_reflns_used 3370
_cell_measurement_temperature 120(2)
_cell_measurement_theta_max 2.762
_cell_measurement_theta_min 27.50
_cell_volume 2936.8(7)
_computing_cell_refinement
;
DIRAX/LSQ (Duisenberg <i>et al.</i>,  2000)
;
_computing_data_collection
;
COLLECT (Nonius, 1999)
;
_computing_data_reduction
;
EVALCCD (Duisenberg <i>et al.</i>,  2003)
;
_computing_molecular_graphics
;
PLATON (Spek, 2009)
;
_computing_publication_material
;
SHELXL2014 (Sheldrick, 2015) and PLATON (Spek, 2009)
;
_computing_structure_refinement
;
SHELXL2014 (Sheldrick, 2015)
;
_computing_structure_solution
;
SHELXS97 (Sheldrick, 2008)
;
_diffrn_ambient_temperature 120(2)
_diffrn_detector_area_resol_mean 9.091
_diffrn_measured_fraction_theta_full 0.996
_diffrn_measured_fraction_theta_max 0.996
_diffrn_measurement_device_type 'Bruker Nonius KappaCCD area-detector'
_diffrn_measurement_method '\f and \w scans'
_diffrn_radiation_monochromator graphite
_diffrn_radiation_source 'Bruker Nonius FR591 rotating anode'
_diffrn_radiation_type MoK\a
_diffrn_radiation_wavelength 0.71073
_diffrn_reflns_av_R_equivalents 0.0511
_diffrn_reflns_limit_h_max 27
_diffrn_reflns_limit_h_min -23
_diffrn_reflns_limit_k_max 26
_diffrn_reflns_limit_k_min -26
_diffrn_reflns_limit_l_max 8
_diffrn_reflns_limit_l_min -8
_diffrn_reflns_number 10192
_diffrn_reflns_theta_full 25.242
_diffrn_reflns_theta_max 27.500
_diffrn_reflns_theta_min 3.956
_diffrn_standards_decay_% 0
_exptl_absorpt_coefficient_mu 0.084
_exptl_absorpt_correction_T_max 0.983
_exptl_absorpt_correction_T_min 0.788
_exptl_absorpt_correction_type multi-scan
_exptl_absorpt_process_details
;
(SADABS; Sheldrick, 2003)
;
_exptl_crystal_colour colourless
_exptl_crystal_density_diffrn 1.286
_exptl_crystal_description block
_exptl_crystal_F_000 1216
_exptl_crystal_size_max 0.320
_exptl_crystal_size_mid 0.240
_exptl_crystal_size_min 0.210
_refine_diff_density_max 0.210
_refine_diff_density_min -0.296
_refine_ls_extinction_method none
_refine_ls_goodness_of_fit_ref 1.017
_refine_ls_hydrogen_treatment mixed
_refine_ls_matrix_type full
_refine_ls_number_parameters 194
_refine_ls_number_reflns 3367
_refine_ls_number_restraints 0
_refine_ls_restrained_S_all 1.017
_refine_ls_R_factor_all 0.0959
_refine_ls_R_factor_gt 0.0492
_refine_ls_shift/su_max 0.000
_refine_ls_shift/su_mean 0.000
_refine_ls_structure_factor_coef Fsqd
_refine_ls_weighting_details 'w = 1/[\s^2^(Fo^2^)+(0.0561P)^2^+0.4348P] where P=(Fo^2^+2Fc^2^)/3'
_refine_ls_weighting_scheme calc
_refine_ls_wR_factor_gt 0.1001
_refine_ls_wR_factor_ref 0.1150
_reflns_number_gt 2149
_reflns_number_total 3367
_reflns_threshold_expression I>2\s(I)
_cod_data_source_file qs3046sup1.cif
_cod_data_source_block I
_cod_database_code 2019924
_cod_database_fobs_code 2019924
_shelx_space_group_comment
;
The symmetry employed for this shelxl refinement is uniquely defined
by the following loop, which should always be used as a source of
symmetry information in preference to the above space-group names.
They are only intended as comments.
;
_shelx_estimated_absorpt_t_min 0.974
_shelx_estimated_absorpt_t_max 0.983
_shelxl_version_number 2.014

loop_
_space_group_symop_operation_xyz
'x, y, z'
'-x, y, -z+1/2'
'x+1/2, y+1/2, z'
'-x+1/2, y+1/2, -z+1/2'
'-x, -y, -z'
'x, -y, z-1/2'
'-x+1/2, -y+1/2, -z'
'x+1/2, -y+1/2, z-1/2'

loop_
_atom_site_type_symbol
_atom_site_label
_atom_site_fract_x
_atom_site_fract_y
_atom_site_fract_z
_atom_site_U_iso_or_equiv
_atom_site_adp_type
_atom_site_calc_flag
_atom_site_occupancy
N N1 0.14685(6) 0.56995(6) 0.1959(2) 0.0179(3) Uani d 1
N N2 0.09455(6) 0.61028(7) 0.1463(2) 0.0200(3) Uani d 1
C C3 0.11659(8) 0.66985(8) 0.1628(2) 0.0197(4) Uani d 1
C C4 0.18315(7) 0.67205(8) 0.2203(2) 0.0192(4) Uani d 1
C C5 0.20087(7) 0.60579(8) 0.2411(2) 0.0178(4) Uani d 1
N N11 0.18853(6) 0.46476(7) 0.2333(2) 0.0206(3) Uani d 1
C C12 0.13779(7) 0.50181(8) 0.1891(2) 0.0180(4) Uani d 1
C C13 0.07774(8) 0.47694(9) 0.1360(2) 0.0222(4) Uani d 1
H H13 0.0425 0.5051 0.1092 0.027 Uiso calc 1
C C14 0.07108(8) 0.40990(9) 0.1235(3) 0.0254(4) Uani d 1
H H14 0.0310 0.3911 0.0845 0.031 Uiso calc 1
C C15 0.12321(8) 0.37033(9) 0.1681(3) 0.0258(4) Uani d 1
H H15 0.1195 0.3242 0.1609 0.031 Uiso calc 1
C C16 0.18056(8) 0.39942(8) 0.2233(2) 0.0231(4) Uani d 1
H H16 0.2162 0.3722 0.2558 0.028 Uiso calc 1
C C31 0.07300(8) 0.72615(9) 0.1171(3) 0.0276(4) Uani d 1
H H31A 0.0310 0.7098 0.0693 0.041 Uiso calc 1
H H31B 0.0888 0.7535 0.0140 0.041 Uiso calc 1
H H31C 0.0706 0.7521 0.2381 0.041 Uiso calc 1
C C41 0.22074(8) 0.72994(8) 0.2375(3) 0.0229(4) Uani d 1
H H41 0.2650 0.7247 0.2646 0.027 Uiso calc 1
O O41 0.20020(6) 0.78596(6) 0.21984(19) 0.0304(3) Uani d 1
N N5 0.25577(6) 0.57556(7) 0.2949(2) 0.0220(3) Uani d 1
H H5 0.2518(8) 0.5328(10) 0.297(3) 0.026 Uiso d 1
C C51 0.31307(7) 0.60696(8) 0.3867(2) 0.0194(4) Uani d 1
H H51 0.3011 0.6470 0.4584 0.023 Uiso calc 1
C C52 0.35723(8) 0.62656(9) 0.2328(3) 0.0233(4) Uani d 1
H H52A 0.3356 0.6576 0.1361 0.028 Uiso calc 1
H H52B 0.3689 0.5875 0.1587 0.028 Uiso calc 1
C C53 0.41653(8) 0.65845(9) 0.3370(3) 0.0294(4) Uani d 1
H H53A 0.4451 0.6704 0.2364 0.035 Uiso calc 1
H H53B 0.4049 0.6989 0.4044 0.035 Uiso calc 1
C C54 0.45051(8) 0.61238(10) 0.4900(3) 0.0312(5) Uani d 1
H H54A 0.4872 0.6351 0.5606 0.037 Uiso calc 1
H H54B 0.4663 0.5741 0.4206 0.037 Uiso calc 1
C C55 0.40692(8) 0.58925(9) 0.6413(3) 0.0268(4) Uani d 1
H H55A 0.3964 0.6266 0.7248 0.032 Uiso calc 1
H H55B 0.4290 0.5562 0.7299 0.032 Uiso calc 1
C C56 0.34627(8) 0.55978(9) 0.5383(3) 0.0235(4) Uani d 1
H H56A 0.3563 0.5189 0.4698 0.028 Uiso calc 1
H H56B 0.3177 0.5487 0.6398 0.028 Uiso calc 1

loop_
_atom_site_aniso_label
_atom_site_aniso_U_11
_atom_site_aniso_U_22
_atom_site_aniso_U_33
_atom_site_aniso_U_12
_atom_site_aniso_U_13
_atom_site_aniso_U_23
N1 0.0167(7) 0.0186(7) 0.0183(7) 0.0004(6) 0.0005(5) -0.0007(6)
N2 0.0180(7) 0.0217(8) 0.0199(8) 0.0037(6) 0.0002(5) 0.0014(6)
C3 0.0222(9) 0.0204(9) 0.0164(8) 0.0008(7) 0.0021(6) -0.0005(7)
C4 0.0215(8) 0.0204(8) 0.0157(8) -0.0009(7) 0.0018(6) 0.0008(7)
C5 0.0184(8) 0.0209(9) 0.0145(8) -0.0014(7) 0.0033(6) -0.0007(6)
N11 0.0234(8) 0.0195(7) 0.0190(8) 0.0001(6) 0.0032(5) -0.0004(6)
C12 0.0235(9) 0.0190(8) 0.0118(8) -0.0020(7) 0.0027(6) -0.0015(6)
C13 0.0225(9) 0.0252(10) 0.0187(9) -0.0023(7) 0.0006(6) -0.0002(7)
C14 0.0295(10) 0.0270(10) 0.0200(9) -0.0093(8) 0.0038(7) -0.0026(7)
C15 0.0379(11) 0.0191(9) 0.0214(10) -0.0051(8) 0.0079(7) -0.0011(7)
C16 0.0305(9) 0.0199(9) 0.0195(9) 0.0014(7) 0.0060(7) 0.0004(7)
C31 0.0245(9) 0.0231(9) 0.0343(11) 0.0038(8) -0.0013(7) 0.0021(8)
C41 0.0229(9) 0.0217(9) 0.0238(9) -0.0010(7) 0.0014(7) -0.0002(7)
O41 0.0317(7) 0.0184(7) 0.0405(8) -0.0003(6) 0.0010(6) 0.0007(5)
N5 0.0176(7) 0.0180(8) 0.0296(8) -0.0013(6) -0.0014(6) -0.0031(6)
C51 0.0172(8) 0.0184(8) 0.0219(9) -0.0021(7) -0.0010(6) -0.0010(7)
C52 0.0204(9) 0.0272(9) 0.0220(9) 0.0004(7) 0.0012(7) 0.0034(7)
C53 0.0204(9) 0.0349(11) 0.0324(11) -0.0049(8) 0.0003(7) 0.0104(8)
C54 0.0189(9) 0.0372(11) 0.0360(11) -0.0025(8) -0.0044(7) 0.0085(9)
C55 0.0256(9) 0.0272(10) 0.0258(10) -0.0023(8) -0.0055(7) 0.0073(8)
C56 0.0228(9) 0.0229(9) 0.0245(10) -0.0024(7) 0.0012(7) 0.0031(7)

loop_
_atom_type_symbol
_atom_type_description
_atom_type_scat_dispersion_real
_atom_type_scat_dispersion_imag
_atom_type_scat_source
C C 0.0033 0.0016 'International Tables Vol C Tables 4.2.6.8 and 6.1.1.4'
H H 0.0000 0.0000 'International Tables Vol C Tables 4.2.6.8 and 6.1.1.4'
N N 0.0061 0.0033 'International Tables Vol C Tables 4.2.6.8 and 6.1.1.4'
O O 0.0106 0.0060 'International Tables Vol C Tables 4.2.6.8 and 6.1.1.4'

loop_
_geom_angle_atom_site_label_1
_geom_angle_atom_site_label_2
_geom_angle_atom_site_label_3
_geom_angle
_geom_angle_publ_flag
C5 N1 N2 111.59(13) ?
C5 N1 C12 130.18(14) ?
N2 N1 C12 118.21(13) ?
C3 N2 N1 104.98(12) ?
N2 C3 C4 112.95(14) ?
N2 C3 C31 119.42(15) ?
C4 C3 C31 127.61(15) ?
C5 C4 C41 130.27(15) ?
C5 C4 C3 104.15(14) ?
C41 C4 C3 125.47(15) ?
N5 C5 N1 120.21(15) ?
N5 C5 C4 133.46(15) ?
N1 C5 C4 106.32(13) ?
C12 N11 C16 117.29(14) ?
N11 C12 C13 123.79(15) ?
N11 C12 N1 116.84(14) ?
C13 C12 N1 119.37(15) ?
C14 C13 C12 117.73(16) ?
C14 C13 H13 121.1 ?
C12 C13 H13 121.1 ?
C13 C14 C15 119.53(16) ?
C13 C14 H14 120.2 ?
C15 C14 H14 120.2 ?
C16 C15 C14 118.53(16) ?
C16 C15 H15 120.7 ?
C14 C15 H15 120.7 ?
N11 C16 C15 123.10(16) ?
N11 C16 H16 118.5 ?
C15 C16 H16 118.5 ?
C3 C31 H31A 109.5 ?
C3 C31 H31B 109.5 ?
H31A C31 H31B 109.5 ?
C3 C31 H31C 109.5 ?
H31A C31 H31C 109.5 ?
H31B C31 H31C 109.5 ?
O41 C41 C4 125.03(16) ?
O41 C41 H41 117.5 ?
C4 C41 H41 117.5 ?
C5 N5 C51 125.51(14) y
C5 N5 H5 112.4(12) y
C51 N5 H5 120.5(12) y
N5 C51 C56 108.37(13) ?
N5 C51 C52 112.15(14) ?
C56 C51 C52 110.15(13) ?
N5 C51 H51 108.7 ?
C56 C51 H51 108.7 ?
C52 C51 H51 108.7 ?
C51 C52 C53 109.95(14) ?
C51 C52 H52A 109.7 ?
C53 C52 H52A 109.7 ?
C51 C52 H52B 109.7 ?
C53 C52 H52B 109.7 ?
H52A C52 H52B 108.2 ?
C54 C53 C52 111.07(15) ?
C54 C53 H53A 109.4 ?
C52 C53 H53A 109.4 ?
C54 C53 H53B 109.4 ?
C52 C53 H53B 109.4 ?
H53A C53 H53B 108.0 ?
C53 C54 C55 111.33(15) ?
C53 C54 H54A 109.4 ?
C55 C54 H54A 109.4 ?
C53 C54 H54B 109.4 ?
C55 C54 H54B 109.4 ?
H54A C54 H54B 108.0 ?
C54 C55 C56 111.46(15) ?
C54 C55 H55A 109.3 ?
C56 C55 H55A 109.3 ?
C54 C55 H55B 109.3 ?
C56 C55 H55B 109.3 ?
H55A C55 H55B 108.0 ?
C51 C56 C55 111.52(14) ?
C51 C56 H56A 109.3 ?
C55 C56 H56A 109.3 ?
C51 C56 H56B 109.3 ?
C55 C56 H56B 109.3 ?
H56A C56 H56B 108.0 ?

loop_
_geom_bond_atom_site_label_1
_geom_bond_atom_site_label_2
_geom_bond_distance
_geom_bond_publ_flag
N1 N2 1.4020(18) y
N2 C3 1.309(2) y
C3 C4 1.435(2) y
C4 C5 1.412(2) y
C5 N1 1.375(2) y
C4 C41 1.430(2) y
C41 O41 1.230(2) y
C5 N5 1.343(2) y
N1 C12 1.410(2) y
C3 C31 1.495(2) ?
N11 C12 1.332(2) ?
N11 C16 1.350(2) ?
C12 C13 1.393(2) ?
C13 C14 1.383(2) ?
C13 H13 0.9500 ?
C14 C15 1.385(3) ?
C14 H14 0.9500 ?
C15 C16 1.379(2) ?
C15 H15 0.9500 ?
C16 H16 0.9500 ?
C31 H31A 0.9800 ?
C31 H31B 0.9800 ?
C31 H31C 0.9800 ?
C41 H41 0.9500 ?
N5 C51 1.462(2) ?
N5 H5 0.88(2) ?
C51 C56 1.527(2) ?
C51 C52 1.527(2) ?
C51 H51 1.0000 ?
C52 C53 1.530(2) ?
C52 H52A 0.9900 ?
C52 H52B 0.9900 ?
C53 C54 1.525(2) ?
C53 H53A 0.9900 ?
C53 H53B 0.9900 ?
C54 C55 1.527(3) ?
C54 H54A 0.9900 ?
C54 H54B 0.9900 ?
C55 C56 1.530(2) ?
C55 H55A 0.9900 ?
C55 H55B 0.9900 ?
C56 H56A 0.9900 ?
C56 H56B 0.9900 ?

loop_
_geom_hbond_atom_site_label_D
_geom_hbond_atom_site_label_H
_geom_hbond_atom_site_label_A
_geom_hbond_site_symmetry_A
_geom_hbond_distance_DH
_geom_hbond_distance_HA
_geom_hbond_distance_DA
_geom_hbond_angle_DHA
_geom_hbond_publ_flag
N5 H5 N11 . 0.88(2) 1.958(19) 2.696(2) 140.4(16) y
C16 H16 O41 4_545 0.95 2.43 3.441(2) 168 y
C51 H51 O41 7_566 1.00 2.57 3.477(2) 151 y

loop_
_geom_torsion_atom_site_label_1
_geom_torsion_atom_site_label_2
_geom_torsion_atom_site_label_3
_geom_torsion_atom_site_label_4
_geom_torsion
_geom_torsion_publ_flag
C5 N1 N2 C3 -0.44(18) ?
C12 N1 N2 C3 -179.22(14) ?
N1 N2 C3 C4 0.70(18) ?
N1 N2 C3 C31 179.12(15) ?
N2 C3 C4 C5 -0.71(19) ?
C31 C3 C4 C5 -178.97(17) ?
N2 C3 C4 C41 175.79(16) ?
C31 C3 C4 C41 -2.5(3) ?
N2 N1 C5 N5 179.16(14) ?
C12 N1 C5 N5 -2.3(3) ?
N2 N1 C5 C4 0.01(18) ?
C12 N1 C5 C4 178.60(15) ?
C41 C4 C5 N5 5.1(3) ?
C3 C4 C5 N5 -178.60(18) ?
C41 C4 C5 N1 -175.88(16) ?
C3 C4 C5 N1 0.39(17) ?
C16 N11 C12 C13 0.7(2) ?
C16 N11 C12 N1 -178.70(14) ?
C5 N1 C12 N11 0.2(3) ?
N2 N1 C12 N11 178.76(13) y
C5 N1 C12 C13 -179.17(16) ?
N2 N1 C12 C13 -0.7(2) ?
N11 C12 C13 C14 -1.8(3) ?
N1 C12 C13 C14 177.57(15) ?
C12 C13 C14 C15 1.5(2) ?
C13 C14 C15 C16 -0.3(3) ?
C12 N11 C16 C15 0.7(2) ?
C14 C15 C16 N11 -0.9(3) ?
C5 C4 C41 O41 -178.60(17) ?
C3 C4 C41 O41 5.9(3) y
N1 C5 N5 C51 -166.12(15) ?
C4 C5 N5 C51 12.7(3) y
C5 N5 C51 C56 143.57(16) ?
C5 N5 C51 C52 -94.62(19) y
N5 C51 C52 C53 -179.43(14) ?
C56 C51 C52 C53 -58.63(18) ?
C51 C52 C53 C54 58.3(2) ?
C52 C53 C54 C55 -55.7(2) ?
C53 C54 C55 C56 53.4(2) ?
N5 C51 C56 C55 -179.97(14) ?
C52 C51 C56 C55 56.99(19) ?
C54 C55 C56 C51 -54.3(2) ?
